data_4309303
loop_
_publ_author_name
'Neeladri Das'
'Atta M. Arif'
'Peter J. Stang'
'Monika Sieger'
'Biprajit Sarkar'
'Wolfgang Kaim'
'Jan Fiedler'

_publ_section_title
;
Self-Assembly of Heterobimetallic Neutral Macrocycles Incorporating
Ferrocene Spacer Groups: Spectroelectrochemical Analysis of the Double
Two-Electron Oxidation of a Molecular Rectangle
;
_journal_name_full 'Inorganic Chemistry'
_journal_page_first 5798
_journal_page_last 5804
_journal_paper_doi 10.1021/ic0481834
_journal_volume 44
_journal_year 2005
_chemical_formula_moiety 'C100 H152 Fe2 O8 P8 Pt4,3(C H2 Cl2)'
_chemical_formula_sum 'C103 H158 Cl6 Fe2 O8 P8 Pt4'
_chemical_formula_weight 2876.81
_chemical_name_systematic
; 
 ? 
;
_space_group_IT_number 15
_symmetry_cell_setting monoclinic
_symmetry_space_group_name_Hall '-C 2yc'
_symmetry_space_group_name_H-M 'C 1 2/c 1'
_atom_sites_solution_hydrogens geom
_atom_sites_solution_primary direct
_atom_sites_solution_secondary difmap
_audit_creation_method SHELXL-97
_cell_angle_alpha 90.00
_cell_angle_beta 112.9492(9)
_cell_angle_gamma 90.00
_cell_formula_units_Z 4
_cell_length_a 40.0355(12)
_cell_length_b 10.4098(2)
_cell_length_c 30.4252(9)
_cell_measurement_reflns_used 10761
_cell_measurement_temperature 150(1)
_cell_measurement_theta_max 27.485
_cell_measurement_theta_min 1.018
_cell_volume 11676.4(5)
_computing_cell_refinement DENZO-SMN
_computing_data_collection 'Nonius COLLECT'
_computing_data_reduction DENZO-SMN
_computing_molecular_graphics 'WinGX, Ortep3'
_computing_structure_refinement 'SHELXL-97 (Sheldrick, 1997)'
_computing_structure_solution SIR97
_diffrn_ambient_temperature 150(1)
_diffrn_measured_fraction_theta_full 0.992
_diffrn_measured_fraction_theta_max 0.992
_diffrn_measurement_device_type 'Nonius KappaCCD Diffractometer'
_diffrn_measurement_method 'Phi plus Omega scan'
_diffrn_radiation_monochromator graphite
_diffrn_radiation_source 'fine-focus sealed tube'
_diffrn_radiation_type MoK\a
_diffrn_radiation_wavelength 0.71073
_diffrn_reflns_av_R_equivalents 0.0514
_diffrn_reflns_av_sigmaI/netI 0.0843
_diffrn_reflns_limit_h_max 51
_diffrn_reflns_limit_h_min -51
_diffrn_reflns_limit_k_max 13
_diffrn_reflns_limit_k_min -10
_diffrn_reflns_limit_l_max 39
_diffrn_reflns_limit_l_min -39
_diffrn_reflns_number 22379
_diffrn_reflns_theta_full 27.49
_diffrn_reflns_theta_max 27.49
_diffrn_reflns_theta_min 2.84
_exptl_absorpt_coefficient_mu 5.312
_exptl_absorpt_correction_T_max 0.5451
_exptl_absorpt_correction_T_min 0.2731
_exptl_absorpt_correction_type multi-scan
_exptl_absorpt_process_details 'DENZO-SMN (Otwinowski & Minor, 1997)'
_exptl_crystal_colour yellow
_exptl_crystal_density_diffrn 1.636
_exptl_crystal_density_method 'not measured'
_exptl_crystal_description prism
_exptl_crystal_F_000 5704
_exptl_crystal_size_max 0.33
_exptl_crystal_size_mid 0.18
_exptl_crystal_size_min 0.13
_refine_diff_density_max 2.172
_refine_diff_density_min -1.266
_refine_diff_density_rms 0.179
_refine_ls_extinction_method none
_refine_ls_goodness_of_fit_ref 1.041
_refine_ls_hydrogen_treatment constr
_refine_ls_matrix_type full
_refine_ls_number_parameters 679
_refine_ls_number_reflns 13292
_refine_ls_number_restraints 9
_refine_ls_restrained_S_all 1.047
_refine_ls_R_factor_all 0.1018
_refine_ls_R_factor_gt 0.0571
_refine_ls_shift/su_max 0.002
_refine_ls_shift/su_mean 0.000
_refine_ls_structure_factor_coef Fsqd
_refine_ls_weighting_details 'calc w=1/[\s^2^(Fo^2^)+(0.0579P)^2^+97.9901P] where P=(Fo^2^+2Fc^2^)/3'
_refine_ls_weighting_scheme calc
_refine_ls_wR_factor_gt 0.1250
_refine_ls_wR_factor_ref 0.1463
_reflns_number_gt 8979
_reflns_number_total 13292
_reflns_threshold_expression >2sigma(I)
_cod_data_source_file ic0481834si20041223_044918.cif
_cod_data_source_block pjs216
_cod_depositor_comments
;
The following automatic conversions were performed:
'_exptl_absorpt_correction_type' value 'Multi-scan' changed to
'multi-scan' according to
'/home/saulius/struct/CIF-dictionaries/cif_core.dic' dictionary named
'cif_core.dic' version 2.4.1 from 2010-06-29.

Automatic conversion script
Id: cif_fix_enum 1527 2010-12-29 10:47:43Z saulius 
;
_cod_database_code 4309303

loop_
_symmetry_equiv_pos_as_xyz
'x, y, z'
'-x, y, -z+1/2'
'x+1/2, y+1/2, z'
'-x+1/2, y+1/2, -z+1/2'
'-x, -y, -z'
'x, -y, z-1/2'
'-x+1/2, -y+1/2, -z'
'x+1/2, -y+1/2, z-1/2'

loop_
_atom_site_label
_atom_site_type_symbol
_atom_site_fract_x
_atom_site_fract_y
_atom_site_fract_z
_atom_site_U_iso_or_equiv
_atom_site_adp_type
_atom_site_occupancy
_atom_site_symmetry_multiplicity
_atom_site_calc_flag
_atom_site_refinement_flags
_atom_site_disorder_assembly
_atom_site_disorder_group
Pt1 Pt 0.590745(9) 0.98652(3) 0.390262(12) 0.03471(10) Uani 1 1 d . A .
Pt2 Pt 0.644354(9) 1.08478(3) 0.576457(12) 0.03464(10) Uani 1 1 d . . .
Fe1 Fe 0.72173(4) 0.70547(12) 0.39499(5) 0.0416(3) Uani 1 1 d . A .
P1 P 0.61136(8) 1.1267(3) 0.34764(10) 0.0475(6) Uani 1 1 d . . .
P2 P 0.56600(10) 0.8243(3) 0.41848(16) 0.0791(12) Uani 1 1 d D . .
P3 P 0.67636(7) 1.1955(3) 0.54046(11) 0.0506(7) Uani 1 1 d . . .
P4 P 0.61802(7) 0.9877(2) 0.62311(9) 0.0433(6) Uani 1 1 d . . .
O1 O 0.81790(16) 0.5696(5) 0.4121(2) 0.0395(14) Uani 1 1 d . . .
O2 O 0.7754(2) 0.4922(7) 0.3458(3) 0.070(2) Uani 1 1 d . . .
O3 O 0.63688(16) 0.8665(6) 0.4032(2) 0.0405(14) Uani 1 1 d . . .
O4 O 0.6172(2) 0.7592(7) 0.3337(2) 0.062(2) Uani 1 1 d . . .
C1 C 0.7873(3) 0.5737(9) 0.3769(3) 0.040(2) Uani 1 1 d . . .
C2 C 0.7652(3) 0.6911(8) 0.3751(3) 0.039(2) Uani 1 1 d . . .
C3 C 0.7334(3) 0.7291(11) 0.3363(4) 0.060(3) Uani 1 1 d . . .
H3 H 0.7223 0.6837 0.3071 0.072 Uiso 1 1 calc R . .
C4 C 0.7207(3) 0.8454(11) 0.3481(4) 0.063(3) Uani 1 1 d . . .
H4 H 0.6999 0.8922 0.3284 0.076 Uiso 1 1 calc R . .
C5 C 0.7450(3) 0.8790(10) 0.3945(4) 0.054(3) Uani 1 1 d . . .
H5 H 0.7430 0.9534 0.4115 0.065 Uiso 1 1 calc R . .
C6 C 0.7727(3) 0.7851(9) 0.4122(4) 0.049(2) Uani 1 1 d . . .
H6 H 0.7924 0.7845 0.4425 0.058 Uiso 1 1 calc R . .
C7 C 0.6983(3) 0.7066(11) 0.4443(4) 0.054(3) Uani 1 1 d . A .
H7 H 0.6998 0.7741 0.4660 0.064 Uiso 1 1 calc R . .
C8 C 0.7228(3) 0.6026(11) 0.4533(4) 0.064(3) Uani 1 1 d . . .
H8 H 0.7433 0.5873 0.4820 0.077 Uiso 1 1 calc R . .
C9 C 0.7109(3) 0.5257(10) 0.4118(4) 0.057(3) Uani 1 1 d . . .
H9 H 0.7223 0.4489 0.4079 0.068 Uiso 1 1 calc R . .
C10 C 0.6792(3) 0.5811(9) 0.3766(4) 0.052(3) Uani 1 1 d . A .
H10 H 0.6660 0.5495 0.3453 0.063 Uiso 1 1 calc R . .
C11 C 0.6711(2) 0.6941(8) 0.3976(3) 0.040(2) Uani 1 1 d . . .
C12 C 0.6389(3) 0.7794(8) 0.3745(3) 0.039(2) Uani 1 1 d . A .
C13 C 0.5502(2) 1.1076(8) 0.3853(3) 0.037(2) Uani 1 1 d . . .
C14 C 0.5218(3) 1.1269(9) 0.3440(3) 0.046(2) Uani 1 1 d . A .
H14 H 0.5194 1.0733 0.3177 0.055 Uiso 1 1 calc R . .
C15 C 0.4951(3) 1.2227(10) 0.3374(4) 0.054(3) Uani 1 1 d . . .
H15 H 0.4755 1.2312 0.3073 0.065 Uiso 1 1 calc R A .
C16 C 0.4973(3) 1.3028(9) 0.3739(3) 0.045(2) Uani 1 1 d . A .
H16 H 0.4800 1.3695 0.3688 0.054 Uiso 1 1 calc R . .
C17 C 0.5256(2) 1.2860(8) 0.4197(3) 0.040(2) Uani 1 1 d . . .
C18 C 0.5285(2) 1.3660(8) 0.4569(3) 0.039(2) Uani 1 1 d . A .
H18 H 0.5114 1.4336 0.4512 0.047 Uiso 1 1 calc R . .
C19 C 0.5556(3) 1.3525(8) 0.5029(3) 0.039(2) Uani 1 1 d . . .
C20 C 0.5592(3) 1.4413(9) 0.5397(4) 0.046(2) Uani 1 1 d . A .
H20 H 0.5434 1.5130 0.5334 0.055 Uiso 1 1 calc R . .
C21 C 0.5850(3) 1.4242(9) 0.5833(4) 0.054(3) Uani 1 1 d . . .
H21 H 0.5873 1.4842 0.6078 0.065 Uiso 1 1 calc R A .
C22 C 0.6092(3) 1.3165(9) 0.5935(3) 0.049(2) Uani 1 1 d . A .
H22 H 0.6272 1.3070 0.6248 0.059 Uiso 1 1 calc R . .
C23 C 0.6072(3) 1.2273(8) 0.5597(3) 0.038(2) Uani 1 1 d . . .
C24 C 0.5799(2) 1.2449(8) 0.5122(3) 0.0344(19) Uani 1 1 d . A .
C25 C 0.5772(2) 1.1655(8) 0.4736(3) 0.0333(19) Uani 1 1 d . . .
H25 H 0.5936 1.0954 0.4795 0.040 Uiso 1 1 calc R A .
C26 C 0.5513(2) 1.1847(8) 0.4262(3) 0.0333(19) Uani 1 1 d . A .
C27 C 0.5803(5) 1.1458(14) 0.2864(6) 0.037(4) Uani 0.50 1 d PD A 1
H27A H 0.5589 1.1958 0.2853 0.045 Uiso 0.50 1 calc PR A 1
H27B H 0.5923 1.1943 0.2687 0.045 Uiso 0.50 1 calc PR A 1
C28 C 0.5672(4) 1.0086(12) 0.2614(4) 0.087(5) Uani 1 1 d D . .
H28A H 0.5504 1.0213 0.2282 0.130 Uiso 0.50 1 calc PR A 1
H28B H 0.5550 0.9611 0.2787 0.130 Uiso 0.50 1 calc PR A 1
H28C H 0.5883 0.9597 0.2621 0.130 Uiso 0.50 1 calc PR A 1
H28D H 0.5663 0.9681 0.2326 0.130 Uiso 0.50 1 d PR A 2
H28E H 0.5532 1.0863 0.2536 0.130 Uiso 0.50 1 d PR A 2
H28F H 0.5575 0.9515 0.2782 0.130 Uiso 0.50 1 d PR A 2
C29 C 0.6540(6) 1.071(2) 0.3434(7) 0.040(5) Uani 0.50 1 d P A 1
H29A H 0.6705 1.0392 0.3751 0.048 Uiso 0.50 1 calc PR A 1
H29B H 0.6484 0.9983 0.3208 0.048 Uiso 0.50 1 calc PR A 1
C30 C 0.6743(4) 1.1757(18) 0.3268(7) 0.125(7) Uani 1 1 d . . .
H30A H 0.6964 1.1388 0.3255 0.187 Uiso 0.50 1 calc PR A 1
H30B H 0.6807 1.2475 0.3494 0.187 Uiso 0.50 1 calc PR A 1
H30C H 0.6585 1.2067 0.2951 0.187 Uiso 0.50 1 calc PR A 1
H30D H 0.7003 1.1780 0.3403 0.187 Uiso 0.50 1 d PR A 2
H30E H 0.6650 1.2586 0.3139 0.187 Uiso 0.50 1 d PR A 2
H30F H 0.6661 1.1126 0.3019 0.187 Uiso 0.50 1 d PR A 2
C31 C 0.6239(6) 1.2990(16) 0.3695(7) 0.043(5) Uani 0.50 1 d P A 1
H31A H 0.6428 1.2958 0.4023 0.051 Uiso 0.50 1 calc PR A 1
H31B H 0.6348 1.3406 0.3490 0.051 Uiso 0.50 1 calc PR A 1
C27' C 0.6022(9) 1.047(4) 0.2869(11) 0.121(13) Uani 0.50 1 d P A 2
H27C H 0.6092 1.1081 0.2671 0.145 Uiso 0.50 1 calc PR A 2
H27D H 0.6182 0.9710 0.2924 0.145 Uiso 0.50 1 calc PR A 2
C29' C 0.6595(8) 1.136(3) 0.3667(11) 0.086(9) Uani 0.50 1 d P A 2
H29C H 0.6687 1.1987 0.3931 0.103 Uiso 0.50 1 calc PR A 2
H29D H 0.6698 1.0510 0.3797 0.103 Uiso 0.50 1 calc PR A 2
C31' C 0.5897(8) 1.274(3) 0.3255(11) 0.099(10) Uani 0.50 1 d P A 2
H31C H 0.5999 1.3114 0.3036 0.118 Uiso 0.50 1 calc PR A 2
H31D H 0.5635 1.2581 0.3071 0.118 Uiso 0.50 1 calc PR A 2
C32 C 0.5948(4) 1.3786(11) 0.3700(5) 0.070(3) Uani 1 1 d . . .
H32A H 0.6042 1.4643 0.3818 0.104 Uiso 0.50 1 calc PR A 1
H32B H 0.5841 1.3403 0.3910 0.104 Uiso 0.50 1 calc PR A 1
H32C H 0.5762 1.3855 0.3375 0.104 Uiso 0.50 1 calc PR A 1
H32D H 0.5838 1.4594 0.3572 0.104 Uiso 0.50 1 d PR A 2
H32E H 0.6199 1.3918 0.3899 0.104 Uiso 0.50 1 d PR A 2
H32F H 0.5826 1.3414 0.3885 0.104 Uiso 0.50 1 d PR A 2
C33 C 0.5261(3) 0.8593(9) 0.4278(4) 0.050(2) Uani 1 1 d . A .
H33A H 0.5320 0.9269 0.4525 0.060 Uiso 1 1 calc R . .
H33B H 0.5083 0.8964 0.3978 0.060 Uiso 1 1 calc R . .
C34 C 0.5073(3) 0.7488(10) 0.4427(5) 0.069(3) Uani 1 1 d . . .
H34A H 0.4857 0.7815 0.4466 0.103 Uiso 1 1 calc R A .
H34B H 0.5241 0.7126 0.4731 0.103 Uiso 1 1 calc R . .
H34C H 0.5003 0.6819 0.4181 0.103 Uiso 1 1 calc R . .
C35 C 0.5427(9) 0.726(2) 0.3612(8) 0.074(11) Uani 0.50 1 d PD A 1
H35A H 0.5624 0.6931 0.3522 0.089 Uiso 0.50 1 calc PR A 1
H35B H 0.5320 0.6503 0.3703 0.089 Uiso 0.50 1 calc PR A 1
C36 C 0.5129(7) 0.780(2) 0.3143(7) 0.073(8) Uani 0.50 1 d PD A 1
H36A H 0.5044 0.7106 0.2906 0.110 Uiso 0.50 1 calc PR A 1
H36B H 0.5231 0.8492 0.3017 0.110 Uiso 0.50 1 calc PR A 1
H36C H 0.4925 0.8125 0.3212 0.110 Uiso 0.50 1 calc PR A 1
C37 C 0.5936(5) 0.7069(15) 0.4544(6) 0.051(5) Uani 0.50 1 d PD A 1
H37A H 0.5776 0.6460 0.4621 0.061 Uiso 0.50 1 calc PR A 1
H37B H 0.6041 0.6592 0.4347 0.061 Uiso 0.50 1 calc PR A 1
C38 C 0.6257(5) 0.741(2) 0.5027(7) 0.161(8) Uiso 1 1 d D . .
H38A H 0.6160 0.7770 0.5250 0.242 Uiso 0.50 1 calc PR A 1
H38B H 0.6416 0.8043 0.4968 0.242 Uiso 0.50 1 calc PR A 1
H38C H 0.6396 0.6631 0.5164 0.242 Uiso 0.50 1 calc PR A 1
H38D H 0.6360 0.7429 0.5377 0.242 Uiso 0.50 1 calc PR A 2
H38E H 0.6421 0.7851 0.4907 0.242 Uiso 0.50 1 calc PR A 2
H38F H 0.6226 0.6517 0.4917 0.242 Uiso 0.50 1 calc PR A 2
C35' C 0.5680(5) 0.6656(16) 0.4005(7) 0.059(6) Uani 0.50 1 d PD A 2
H35C H 0.5924 0.6415 0.4025 0.070 Uiso 0.50 1 calc PR A 2
H35D H 0.5594 0.6029 0.4182 0.070 Uiso 0.50 1 calc PR A 2
C36' C 0.5405(7) 0.6841(19) 0.3481(7) 0.043(6) Uani 0.50 1 d PD A 2
H36D H 0.5376 0.6029 0.3308 0.064 Uiso 0.50 1 calc PR A 2
H36E H 0.5496 0.7501 0.3326 0.064 Uiso 0.50 1 calc PR A 2
H36F H 0.5170 0.7111 0.3480 0.064 Uiso 0.50 1 calc PR A 2
C37' C 0.5923(7) 0.803(3) 0.4857(6) 0.091(9) Uiso 0.50 1 d PD A 2
H37C H 0.5960 0.8891 0.5003 0.136 Uiso 0.50 1 calc PR A 2
H37D H 0.5763 0.7550 0.4980 0.136 Uiso 0.50 1 calc PR A 2
C39 C 0.6874(4) 1.0778(13) 0.4983(5) 0.087(5) Uani 1 1 d . . .
H39A H 0.6971 0.9972 0.5160 0.105 Uiso 1 1 calc R . .
H39B H 0.6645 1.0563 0.4712 0.105 Uiso 1 1 calc R . .
C40 C 0.7142(4) 1.1267(15) 0.4784(5) 0.094(5) Uani 1 1 d . . .
H40A H 0.7179 1.0613 0.4575 0.142 Uiso 1 1 calc R . .
H40B H 0.7374 1.1450 0.5048 0.142 Uiso 1 1 calc R . .
H40C H 0.7048 1.2054 0.4601 0.142 Uiso 1 1 calc R . .
C41 C 0.7183(4) 1.2514(13) 0.5833(5) 0.084(4) Uani 1 1 d . . .
H41A H 0.7341 1.1770 0.5983 0.100 Uiso 1 1 calc R . .
H41B H 0.7308 1.3042 0.5672 0.100 Uiso 1 1 calc R . .
C42 C 0.7129(4) 1.3290(15) 0.6208(5) 0.095(5) Uani 1 1 d . . .
H42A H 0.7365 1.3597 0.6435 0.143 Uiso 1 1 calc R . .
H42B H 0.7014 1.2760 0.6375 0.143 Uiso 1 1 calc R . .
H42C H 0.6973 1.4026 0.6060 0.143 Uiso 1 1 calc R . .
C43 C 0.6555(3) 1.3338(11) 0.5028(5) 0.073(4) Uani 1 1 d . . .
H43A H 0.6426 1.3000 0.4701 0.088 Uiso 1 1 calc R . .
H43B H 0.6365 1.3657 0.5134 0.088 Uiso 1 1 calc R . .
C44 C 0.6737(7) 1.4364(15) 0.4987(7) 0.221(16) Uani 1 1 d . . .
H44A H 0.6569 1.4989 0.4773 0.331 Uiso 1 1 calc R . .
H44B H 0.6915 1.4107 0.4856 0.331 Uiso 1 1 calc R . .
H44C H 0.6863 1.4754 0.5302 0.331 Uiso 1 1 calc R . .
C45 C 0.5687(3) 0.9947(11) 0.6043(4) 0.055(3) Uani 1 1 d . . .
H45A H 0.5621 0.9535 0.6291 0.066 Uiso 1 1 calc R . .
H45B H 0.5612 1.0859 0.6021 0.066 Uiso 1 1 calc R . .
C46 C 0.5481(3) 0.9314(13) 0.5577(4) 0.073(3) Uani 1 1 d . . .
H46A H 0.5221 0.9382 0.5502 0.109 Uiso 1 1 calc R . .
H46B H 0.5550 0.8407 0.5595 0.109 Uiso 1 1 calc R . .
H46C H 0.5537 0.9737 0.5326 0.109 Uiso 1 1 calc R . .
C47 C 0.6321(4) 1.0655(12) 0.6819(4) 0.064(3) Uani 1 1 d . . .
H47A H 0.6219 1.1534 0.6772 0.077 Uiso 1 1 calc R . .
H47B H 0.6214 1.0174 0.7012 0.077 Uiso 1 1 calc R . .
C48 C 0.6717(4) 1.0746(15) 0.7093(4) 0.088(4) Uani 1 1 d . . .
H48A H 0.6764 1.1162 0.7400 0.132 Uiso 1 1 calc R . .
H48B H 0.6826 1.1254 0.6913 0.132 Uiso 1 1 calc R . .
H48C H 0.6822 0.9882 0.7148 0.132 Uiso 1 1 calc R . .
C49 C 0.6295(3) 0.8183(9) 0.6354(4) 0.053(3) Uani 1 1 d . . .
H49A H 0.6216 0.7726 0.6044 0.063 Uiso 1 1 calc R . .
H49B H 0.6562 0.8110 0.6508 0.063 Uiso 1 1 calc R . .
C50 C 0.6134(3) 0.7486(11) 0.6666(4) 0.066(3) Uani 1 1 d . . .
H50A H 0.6216 0.6591 0.6708 0.100 Uiso 1 1 calc R . .
H50B H 0.5868 0.7512 0.6512 0.100 Uiso 1 1 calc R . .
H50C H 0.6214 0.7908 0.6978 0.100 Uiso 1 1 calc R . .
Cl1 Cl 0.72160(16) 1.2538(5) 0.24650(19) 0.0592(14) Uani 0.50 1 d P . .
Cl2 Cl 0.6898(2) 1.5152(9) 0.2154(3) 0.127(4) Uani 0.50 1 d P . .
C51 C 0.7262(8) 1.421(3) 0.2368(10) 0.085(8) Uiso 0.50 1 d P . .
H51A H 0.7426 1.4585 0.2677 0.102 Uiso 0.50 1 calc PR . .
H51B H 0.7389 1.4284 0.2148 0.102 Uiso 0.50 1 calc PR . .
Cl3 Cl 0.5423(3) 0.5126(12) 0.2417(3) 0.077(3) Uani 0.50 1 d P B 1
Cl4 Cl 0.5618(3) 0.7179(10) 0.1892(4) 0.093(3) Uani 0.50 1 d P B 1
Cl5 Cl 0.6127(7) 0.4881(18) 0.2475(8) 0.104(7) Uani 0.25 1 d P C 3
Cl3' Cl 0.5581(10) 0.491(2) 0.2385(11) 0.152(16) Uani 0.25 1 d P D 2
Cl4' Cl 0.5740(8) 0.6495(19) 0.1877(8) 0.110(8) Uani 0.25 1 d P E 2
Cl5' Cl 0.6198(6) 0.565(2) 0.2359(6) 0.103(7) Uani 0.25 1 d P C 3
C52 C 0.5788(5) 0.612(2) 0.2422(5) 0.133(8) Uani 1 1 d . B 1
H52A H 0.5989 0.5583 0.2415 0.160 Uiso 1 1 calc R B 1
H52B H 0.5879 0.6647 0.2717 0.160 Uiso 1 1 calc R B 1

loop_
_atom_site_aniso_label
_atom_site_aniso_U_11
_atom_site_aniso_U_22
_atom_site_aniso_U_33
_atom_site_aniso_U_23
_atom_site_aniso_U_13
_atom_site_aniso_U_12
Pt1 0.02880(18) 0.03535(18) 0.03869(19) -0.00348(14) 0.01174(14) 0.00387(14)
Pt2 0.03369(19) 0.03444(18) 0.03597(19) 0.00212(14) 0.01377(14) 0.00558(14)
Fe1 0.0366(7) 0.0421(7) 0.0441(8) 0.0010(6) 0.0138(6) 0.0113(6)
P1 0.0462(15) 0.0514(15) 0.0478(15) 0.0049(12) 0.0213(13) 0.0031(12)
P2 0.071(2) 0.0359(15) 0.163(4) 0.0217(18) 0.082(3) 0.0168(14)
P3 0.0383(14) 0.0457(15) 0.0676(18) 0.0192(13) 0.0203(13) 0.0016(12)
P4 0.0461(15) 0.0494(14) 0.0393(13) 0.0079(11) 0.0219(12) 0.0113(12)
O1 0.033(3) 0.038(3) 0.044(4) 0.002(3) 0.010(3) 0.009(3)
O2 0.067(5) 0.077(5) 0.046(4) -0.021(4) -0.001(4) 0.025(4)
O3 0.032(3) 0.049(4) 0.041(3) -0.002(3) 0.014(3) 0.009(3)
O4 0.052(5) 0.074(5) 0.046(4) -0.021(4) 0.004(4) 0.017(4)
C1 0.044(5) 0.047(5) 0.028(5) -0.003(4) 0.012(4) 0.005(4)
C2 0.039(5) 0.040(5) 0.040(5) 0.008(4) 0.018(4) 0.010(4)
C3 0.058(7) 0.074(7) 0.053(6) 0.010(5) 0.028(6) 0.029(6)
C4 0.053(7) 0.069(7) 0.072(8) 0.025(6) 0.029(6) 0.030(6)
C5 0.049(6) 0.042(5) 0.075(8) 0.000(5) 0.029(6) 0.010(5)
C6 0.044(6) 0.046(5) 0.056(6) -0.001(5) 0.019(5) 0.009(5)
C7 0.048(6) 0.065(7) 0.043(6) 0.011(5) 0.012(5) 0.015(5)
C8 0.061(8) 0.068(7) 0.065(8) 0.022(6) 0.027(6) 0.024(6)
C9 0.055(7) 0.051(6) 0.071(8) 0.019(6) 0.032(6) 0.025(5)
C10 0.052(6) 0.047(6) 0.062(7) -0.006(5) 0.027(5) 0.010(5)
C11 0.034(5) 0.040(5) 0.049(6) -0.004(4) 0.018(4) 0.006(4)
C12 0.038(5) 0.040(5) 0.042(5) -0.005(4) 0.017(4) 0.006(4)
C13 0.034(5) 0.029(4) 0.048(5) 0.001(4) 0.015(4) 0.002(4)
C14 0.041(6) 0.041(5) 0.048(6) -0.011(4) 0.008(5) 0.006(4)
C15 0.039(6) 0.055(6) 0.054(6) -0.005(5) 0.003(5) 0.009(5)
C16 0.038(5) 0.035(5) 0.055(6) 0.009(4) 0.011(5) 0.009(4)
C17 0.036(5) 0.032(4) 0.052(6) 0.009(4) 0.018(4) 0.003(4)
C18 0.035(5) 0.029(4) 0.062(6) 0.007(4) 0.030(5) 0.012(4)
C19 0.041(5) 0.031(4) 0.059(6) 0.002(4) 0.034(5) 0.002(4)
C20 0.056(6) 0.036(5) 0.064(7) 0.010(5) 0.045(6) 0.014(4)
C21 0.086(8) 0.037(5) 0.057(7) 0.000(5) 0.046(6) 0.012(5)
C22 0.054(6) 0.049(6) 0.041(5) 0.002(4) 0.015(5) 0.011(5)
C23 0.042(5) 0.031(4) 0.047(5) 0.004(4) 0.025(4) 0.013(4)
C24 0.033(5) 0.030(4) 0.044(5) 0.003(4) 0.019(4) 0.007(4)
C25 0.029(4) 0.029(4) 0.042(5) 0.006(4) 0.014(4) 0.006(3)
C26 0.024(4) 0.030(4) 0.052(5) 0.002(4) 0.021(4) 0.007(3)
C27 0.043(11) 0.041(10) 0.038(10) 0.014(8) 0.027(9) 0.022(8)
C28 0.115(13) 0.096(10) 0.034(6) -0.014(6) 0.012(7) 0.020(9)
C29 0.037(11) 0.050(12) 0.035(11) -0.007(9) 0.018(9) 0.006(9)
C30 0.073(10) 0.165(16) 0.167(16) 0.085(14) 0.080(11) 0.020(10)
C31 0.055(12) 0.030(9) 0.050(11) -0.007(8) 0.027(10) -0.019(9)
C27' 0.09(2) 0.19(4) 0.07(2) -0.01(2) 0.010(18) -0.05(3)
C29' 0.07(2) 0.11(3) 0.08(2) 0.031(18) 0.037(18) -0.001(19)
C31' 0.07(2) 0.10(2) 0.11(2) 0.053(19) 0.023(18) 0.018(17)
C32 0.078(9) 0.049(6) 0.074(8) 0.005(6) 0.022(7) -0.002(6)
C33 0.050(6) 0.041(5) 0.062(7) 0.004(5) 0.026(5) 0.000(5)
C34 0.067(8) 0.050(6) 0.105(10) 0.010(6) 0.049(8) -0.008(6)
C35 0.10(3) 0.035(15) 0.10(3) -0.028(14) 0.06(2) -0.018(15)
C36 0.078(18) 0.063(14) 0.042(12) -0.010(11) -0.017(12) 0.005(13)
C37 0.075(15) 0.037(10) 0.035(10) -0.008(8) 0.017(10) -0.011(10)
C35' 0.036(12) 0.060(13) 0.076(16) 0.000(12) 0.017(11) 0.004(10)
C36' 0.042(12) 0.030(13) 0.033(11) -0.020(10) -0.010(9) -0.005(11)
C39 0.094(10) 0.097(9) 0.117(11) 0.062(9) 0.091(10) 0.050(8)
C40 0.105(12) 0.111(11) 0.084(10) 0.023(9) 0.055(9) 0.016(10)
C41 0.067(9) 0.085(9) 0.074(9) 0.024(8) 0.001(7) -0.002(7)
C42 0.076(10) 0.120(12) 0.082(10) 0.008(9) 0.023(8) -0.054(9)
C43 0.048(7) 0.054(7) 0.097(9) 0.027(6) 0.007(7) 0.003(6)
C44 0.28(3) 0.071(11) 0.154(18) 0.058(12) -0.090(18) -0.082(15)
C45 0.048(6) 0.067(7) 0.059(7) 0.016(5) 0.030(5) 0.014(5)
C46 0.056(7) 0.104(10) 0.065(8) 0.007(7) 0.031(6) 0.005(7)
C47 0.083(9) 0.070(7) 0.044(6) -0.005(5) 0.031(6) 0.005(7)
C48 0.098(11) 0.128(12) 0.035(6) -0.006(7) 0.023(7) -0.004(9)
C49 0.060(7) 0.052(6) 0.051(6) 0.008(5) 0.028(5) 0.012(5)
C50 0.071(8) 0.072(8) 0.062(7) 0.019(6) 0.032(7) 0.005(6)
Cl1 0.062(3) 0.070(3) 0.049(3) -0.014(3) 0.026(3) -0.024(3)
Cl2 0.089(6) 0.132(7) 0.100(6) 0.019(5) -0.027(5) -0.031(5)
Cl3 0.072(5) 0.088(7) 0.055(4) 0.021(4) 0.005(4) -0.019(4)
Cl4 0.072(5) 0.121(8) 0.081(6) 0.038(6) 0.023(4) -0.024(5)
Cl5 0.160(19) 0.083(12) 0.099(14) -0.015(10) 0.082(13) 0.045(13)
Cl3' 0.29(4) 0.052(10) 0.15(2) -0.040(11) 0.12(3) -0.09(2)
Cl4' 0.18(2) 0.094(14) 0.097(13) 0.031(11) 0.093(16) -0.007(13)
Cl5' 0.115(15) 0.123(15) 0.057(9) -0.026(10) 0.019(9) 0.081(14)
C52 0.108(14) 0.19(2) 0.071(10) -0.068(12) 0.004(9) 0.030(14)

loop_
_atom_type_symbol
_atom_type_description
_atom_type_scat_dispersion_real
_atom_type_scat_dispersion_imag
_atom_type_scat_source
C C 0.0033 0.0016 'International Tables Vol C Tables 4.2.6.8 and 6.1.1.4'
H H 0.0000 0.0000 'International Tables Vol C Tables 4.2.6.8 and 6.1.1.4'
O O 0.0106 0.0060 'International Tables Vol C Tables 4.2.6.8 and 6.1.1.4'
P P 0.1023 0.0942 'International Tables Vol C Tables 4.2.6.8 and 6.1.1.4'
Cl Cl 0.1484 0.1585 'International Tables Vol C Tables 4.2.6.8 and 6.1.1.4'
Fe Fe 0.3463 0.8444 'International Tables Vol C Tables 4.2.6.8 and 6.1.1.4'
Pt Pt -1.7033 8.3905 'International Tables Vol C Tables 4.2.6.8 and 6.1.1.4'

loop_
_geom_angle_atom_site_label_1
_geom_angle_atom_site_label_2
_geom_angle_atom_site_label_3
_geom_angle
_geom_angle_site_symmetry_1
_geom_angle_site_symmetry_3
_geom_angle_publ_flag
C13 Pt1 O3 173.7(3) . . ?
C13 Pt1 P2 92.1(3) . . ?
O3 Pt1 P2 88.25(18) . . ?
C13 Pt1 P1 90.9(3) . . ?
O3 Pt1 P1 89.99(18) . . ?
P2 Pt1 P1 168.42(13) . . ?
C23 Pt2 O1 175.2(3) . 7_666 ?
C23 Pt2 P3 90.2(3) . . ?
O1 Pt2 P3 87.97(18) 7_666 . ?
C23 Pt2 P4 90.5(3) . . ?
O1 Pt2 P4 91.96(18) 7_666 . ?
P3 Pt2 P4 171.38(10) . . ?
C3 Fe1 C4 40.7(4) . . ?
C3 Fe1 C9 118.6(5) . . ?
C4 Fe1 C9 153.0(5) . . ?
C3 Fe1 C5 67.9(5) . . ?
C4 Fe1 C5 40.7(4) . . ?
C9 Fe1 C5 164.3(5) . . ?
C3 Fe1 C10 106.8(5) . . ?
C4 Fe1 C10 118.5(5) . . ?
C9 Fe1 C10 41.1(4) . . ?
C5 Fe1 C10 153.9(4) . . ?
C3 Fe1 C7 165.5(4) . . ?
C4 Fe1 C7 128.3(4) . . ?
C9 Fe1 C7 67.6(4) . . ?
C5 Fe1 C7 109.9(4) . . ?
C10 Fe1 C7 68.5(4) . . ?
C3 Fe1 C8 152.5(4) . . ?
C4 Fe1 C8 165.4(5) . . ?
C9 Fe1 C8 40.4(4) . . ?
C5 Fe1 C8 127.7(5) . . ?
C10 Fe1 C8 68.9(5) . . ?
C7 Fe1 C8 40.2(4) . . ?
C3 Fe1 C2 40.5(4) . . ?
C4 Fe1 C2 68.4(4) . . ?
C9 Fe1 C2 107.1(4) . . ?
C5 Fe1 C2 67.7(4) . . ?
C10 Fe1 C2 125.8(4) . . ?
C7 Fe1 C2 153.3(4) . . ?
C8 Fe1 C2 118.7(4) . . ?
C3 Fe1 C11 127.4(4) . . ?
C4 Fe1 C11 108.5(4) . . ?
C9 Fe1 C11 68.2(4) . . ?
C5 Fe1 C11 120.7(4) . . ?
C10 Fe1 C11 41.0(3) . . ?
C7 Fe1 C11 40.3(4) . . ?
C8 Fe1 C11 68.1(4) . . ?
C2 Fe1 C11 164.4(4) . . ?
C3 Fe1 C6 68.4(5) . . ?
C4 Fe1 C6 68.8(4) . . ?
C9 Fe1 C6 126.2(4) . . ?
C5 Fe1 C6 40.4(4) . . ?
C10 Fe1 C6 163.6(4) . . ?
C7 Fe1 C6 119.9(4) . . ?
C8 Fe1 C6 107.6(5) . . ?
C2 Fe1 C6 40.6(4) . . ?
C11 Fe1 C6 154.1(4) . . ?
C31' P1 C29' 112.8(15) . . ?
C31' P1 C27 58.0(12) . . ?
C29' P1 C27 123.5(11) . . ?
C31' P1 C29 125.1(12) . . ?
C29' P1 C29 29.8(11) . . ?
C27 P1 C29 104.2(8) . . ?
C31' P1 C31 48.7(12) . . ?
C29' P1 C31 74.5(14) . . ?
C27 P1 C31 103.7(8) . . ?
C29 P1 C31 101.1(9) . . ?
C31' P1 C27' 97.3(17) . . ?
C29' P1 C27' 96.5(15) . . ?
C27 P1 C27' 42.2(13) . . ?
C29 P1 C27' 68.7(13) . . ?
C31 P1 C27' 131.6(13) . . ?
C31' P1 Pt1 122.2(10) . . ?
C29' P1 Pt1 115.4(9) . . ?
C27 P1 Pt1 113.4(6) . . ?
C29 P1 Pt1 112.5(7) . . ?
C31 P1 Pt1 120.1(6) . . ?
C27' P1 Pt1 106.9(11) . . ?
C37 P2 C35' 55.5(8) . . ?
C37 P2 C33 116.2(8) . . ?
C35' P2 C33 113.4(8) . . ?
C37 P2 C37' 44.7(10) . . ?
C35' P2 C37' 98.6(11) . . ?
C33 P2 C37' 90.5(9) . . ?
C37 P2 C35 99.3(9) . . ?
C35' P2 C35 43.8(10) . . ?
C33 P2 C35 96.1(12) . . ?
C37' P2 C35 141.0(12) . . ?
C37 P2 Pt1 119.8(7) . . ?
C35' P2 Pt1 120.0(8) . . ?
C33 P2 Pt1 117.4(3) . . ?
C37' P2 Pt1 110.5(9) . . ?
C35 P2 Pt1 100.4(11) . . ?
C41 P3 C43 105.9(6) . . ?
C41 P3 C39 107.3(7) . . ?
C43 P3 C39 104.4(6) . . ?
C41 P3 Pt2 111.0(5) . . ?
C43 P3 Pt2 119.4(4) . . ?
C39 P3 Pt2 108.2(4) . . ?
C49 P4 C45 104.9(5) . . ?
C49 P4 C47 105.6(5) . . ?
C45 P4 C47 99.9(5) . . ?
C49 P4 Pt2 114.3(3) . . ?
C45 P4 Pt2 119.1(3) . . ?
C47 P4 Pt2 111.4(4) . . ?
C1 O1 Pt2 123.3(6) . 7_666 ?
C12 O3 Pt1 124.7(6) . . ?
O2 C1 O1 125.7(9) . . ?
O2 C1 C2 119.5(9) . . ?
O1 C1 C2 114.7(8) . . ?
C3 C2 C6 108.1(8) . . ?
C3 C2 C1 125.9(9) . . ?
C6 C2 C1 126.1(8) . . ?
C3 C2 Fe1 68.6(6) . . ?
C6 C2 Fe1 70.2(5) . . ?
C1 C2 Fe1 127.1(6) . . ?
C4 C3 C2 109.0(10) . . ?
C4 C3 Fe1 69.7(6) . . ?
C2 C3 Fe1 71.0(6) . . ?
C4 C3 H3 125.5 . . ?
C2 C3 H3 125.5 . . ?
Fe1 C3 H3 125.4 . . ?
C3 C4 C5 106.9(9) . . ?
C3 C4 Fe1 69.6(6) . . ?
C5 C4 Fe1 69.9(6) . . ?
C3 C4 H4 126.5 . . ?
C5 C4 H4 126.5 . . ?
Fe1 C4 H4 125.6 . . ?
C4 C5 C6 109.8(9) . . ?
C4 C5 Fe1 69.5(6) . . ?
C6 C5 Fe1 71.2(6) . . ?
C4 C5 H5 125.1 . . ?
C6 C5 H5 125.1 . . ?
Fe1 C5 H5 125.8 . . ?
C5 C6 C2 106.2(9) . . ?
C5 C6 Fe1 68.3(6) . . ?
C2 C6 Fe1 69.2(6) . . ?
C5 C6 H6 126.9 . . ?
C2 C6 H6 126.9 . . ?
Fe1 C6 H6 127.1 . . ?
C8 C7 C11 109.1(10) . . ?
C8 C7 Fe1 70.0(6) . . ?
C11 C7 Fe1 70.1(6) . . ?
C8 C7 H7 125.4 . . ?
C11 C7 H7 125.4 . . ?
Fe1 C7 H7 126.0 . . ?
C9 C8 C7 107.2(10) . . ?
C9 C8 Fe1 68.7(6) . . ?
C7 C8 Fe1 69.8(6) . . ?
C9 C8 H8 126.4 . . ?
C7 C8 H8 126.4 . . ?
Fe1 C8 H8 126.6 . . ?
C8 C9 C10 109.4(9) . . ?
C8 C9 Fe1 70.9(6) . . ?
C10 C9 Fe1 69.6(6) . . ?
C8 C9 H9 125.3 . . ?
C10 C9 H9 125.3 . . ?
Fe1 C9 H9 125.8 . . ?
C9 C10 C11 106.7(9) . . ?
C9 C10 Fe1 69.3(6) . . ?
C11 C10 Fe1 70.6(6) . . ?
C9 C10 H10 126.6 . . ?
C11 C10 H10 126.6 . . ?
Fe1 C10 H10 125.1 . . ?
C7 C11 C10 107.6(9) . . ?
C7 C11 C12 126.9(8) . . ?
C10 C11 C12 125.5(9) . . ?
C7 C11 Fe1 69.6(6) . . ?
C10 C11 Fe1 68.4(6) . . ?
C12 C11 Fe1 128.8(7) . . ?
O4 C12 O3 127.0(8) . . ?
O4 C12 C11 121.1(8) . . ?
O3 C12 C11 111.9(8) . . ?
C14 C13 C26 116.5(8) . . ?
C14 C13 Pt1 121.9(7) . . ?
C26 C13 Pt1 121.5(6) . . ?
C13 C14 C15 123.7(9) . . ?
C13 C14 H14 118.1 . . ?
C15 C14 H14 118.1 . . ?
C16 C15 C14 120.6(9) . . ?
C16 C15 H15 119.7 . . ?
C14 C15 H15 119.7 . . ?
C15 C16 C17 119.8(9) . . ?
C15 C16 H16 120.1 . . ?
C17 C16 H16 120.1 . . ?
C18 C17 C16 120.7(8) . . ?
C18 C17 C26 120.6(8) . . ?
C16 C17 C26 118.7(8) . . ?
C17 C18 C19 123.0(8) . . ?
C17 C18 H18 118.5 . . ?
C19 C18 H18 118.5 . . ?
C18 C19 C20 121.7(8) . . ?
C18 C19 C24 118.3(8) . . ?
C20 C19 C24 120.0(9) . . ?
C21 C20 C19 119.9(9) . . ?
C21 C20 H20 120.0 . . ?
C19 C20 H20 120.0 . . ?
C20 C21 C22 120.9(9) . . ?
C20 C21 H21 119.6 . . ?
C22 C21 H21 119.6 . . ?
C23 C22 C21 122.2(9) . . ?
C23 C22 H22 118.9 . . ?
C21 C22 H22 118.9 . . ?
C22 C23 C24 117.8(8) . . ?
C22 C23 Pt2 119.3(7) . . ?
C24 C23 Pt2 122.7(6) . . ?
C25 C24 C19 117.9(8) . . ?
C25 C24 C23 122.9(7) . . ?
C19 C24 C23 119.1(8) . . ?
C24 C25 C26 123.5(7) . . ?
C24 C25 H25 118.3 . . ?
C26 C25 H25 118.3 . . ?
C25 C26 C17 116.4(8) . . ?
C25 C26 C13 123.4(7) . . ?
C17 C26 C13 120.3(8) . . ?
C28 C27 P1 110.9(10) . . ?
C28 C27 H27A 109.5 . . ?
P1 C27 H27A 109.5 . . ?
C28 C27 H27B 109.5 . . ?
P1 C27 H27B 109.5 . . ?
H27A C27 H27B 108.0 . . ?
C28 C27 H28E 36.7 . . ?
P1 C27 H28E 140.2 . . ?
H27A C27 H28E 77.0 . . ?
H27B C27 H28E 105.1 . . ?
C27' C28 C27 53.1(19) . . ?
C27' C28 H28A 133.3 . . ?
C27 C28 H28A 109.5 . . ?
C27' C28 H28B 117.2 . . ?
C27 C28 H28B 109.5 . . ?
H28A C28 H28B 109.5 . . ?
C27' C28 H28C 57.1 . . ?
C27 C28 H28C 109.5 . . ?
H28A C28 H28C 109.5 . . ?
H28B C28 H28C 109.5 . . ?
C27' C28 H28D 108.3 . . ?
C27 C28 H28D 135.4 . . ?
H28A C28 H28D 49.7 . . ?
H28B C28 H28D 114.7 . . ?
H28C C28 H28D 61.1 . . ?
C27' C28 H28E 105.4 . . ?
C27 C28 H28E 54.5 . . ?
H28A C28 H28E 61.9 . . ?
H28B C28 H28E 101.0 . . ?
H28C C28 H28E 149.2 . . ?
H28D C28 H28E 109.5 . . ?
C27' C28 H28F 114.6 . . ?
C27 C28 H28F 115.1 . . ?
H28A C28 H28F 111.8 . . ?
H28B C28 H28F 8.5 . . ?
H28C C28 H28F 101.1 . . ?
H28D C28 H28F 109.5 . . ?
H28E C28 H28F 109.5 . . ?
C30 C29 P1 114.6(13) . . ?
C30 C29 H29A 108.6 . . ?
P1 C29 H29A 108.6 . . ?
C30 C29 H29B 108.6 . . ?
P1 C29 H29B 108.6 . . ?
H29A C29 H29B 107.6 . . ?
C30 C29 H30F 35.7 . . ?
P1 C29 H30F 123.3 . . ?
H29A C29 H30F 125.2 . . ?
H29B C29 H30F 73.3 . . ?
C29 C30 C29' 34.6(13) . . ?
C29 C30 H30A 109.5 . . ?
C29' C30 H30A 122.5 . . ?
C29 C30 H30B 109.5 . . ?
C29' C30 H30B 74.9 . . ?
H30A C30 H30B 109.5 . . ?
C29 C30 H30C 109.5 . . ?
C29' C30 H30C 123.1 . . ?
H30A C30 H30C 109.5 . . ?
H30B C30 H30C 109.5 . . ?
C29 C30 H30D 119.8 . . ?
C29' C30 H30D 110.2 . . ?
H30A C30 H30D 34.9 . . ?
H30B C30 H30D 74.8 . . ?
H30C C30 H30D 125.9 . . ?
C29 C30 H30E 126.4 . . ?
C29' C30 H30E 110.2 . . ?
H30A C30 H30E 123.1 . . ?
H30B C30 H30E 63.6 . . ?
H30C C30 H30E 45.9 . . ?
H30D C30 H30E 109.5 . . ?
C29 C30 H30F 73.6 . . ?
C29' C30 H30F 108.0 . . ?
H30A C30 H30F 74.6 . . ?
H30B C30 H30F 173.0 . . ?
H30C C30 H30F 63.6 . . ?
H30D C30 H30F 109.5 . . ?
H30E C30 H30F 109.5 . . ?
C32 C31 P1 116.2(12) . . ?
C32 C31 H31A 108.2 . . ?
P1 C31 H31A 108.2 . . ?
C32 C31 H31B 108.2 . . ?
P1 C31 H31B 108.2 . . ?
H31A C31 H31B 107.4 . . ?
C32 C31 H32E 41.6 . . ?
P1 C31 H32E 150.6 . . ?
H31A C31 H32E 72.9 . . ?
H31B C31 H32E 99.0 . . ?
C28 C27' P1 116(2) . . ?
C28 C27' H27C 108.2 . . ?
P1 C27' H27C 108.2 . . ?
C28 C27' H27D 108.2 . . ?
P1 C27' H27D 108.2 . . ?
H27C C27' H27D 107.4 . . ?
C30 C29' P1 116.1(18) . . ?
C30 C29' H29C 108.3 . . ?
P1 C29' H29C 108.3 . . ?
C30 C29' H29D 108.3 . . ?
P1 C29' H29D 108.3 . . ?
H29C C29' H29D 107.4 . . ?
C32 C31' P1 111.7(17) . . ?
C32 C31' H31C 109.3 . . ?
P1 C31' H31C 109.3 . . ?
C32 C31' H31D 109.3 . . ?
P1 C31' H31D 109.3 . . ?
H31C C31' H31D 107.9 . . ?
C31 C32 C31' 57.5(13) . . ?
C31 C32 H32A 109.5 . . ?
C31' C32 H32A 142.4 . . ?
C31 C32 H32B 109.5 . . ?
C31' C32 H32B 108.1 . . ?
H32A C32 H32B 109.5 . . ?
C31 C32 H32C 109.5 . . ?
C31' C32 H32C 55.5 . . ?
H32A C32 H32C 109.5 . . ?
H32B C32 H32C 109.5 . . ?
C31 C32 H32D 138.5 . . ?
C31' C32 H32D 110.5 . . ?
H32A C32 H32D 53.1 . . ?
H32B C32 H32D 111.9 . . ?
H32C C32 H32D 58.5 . . ?
C31 C32 H32E 55.6 . . ?
C31' C32 H32E 111.7 . . ?
H32A C32 H32E 58.7 . . ?
H32B C32 H32E 105.1 . . ?
H32C C32 H32E 145.4 . . ?
H32D C32 H32E 109.5 . . ?
C31 C32 H32F 112.0 . . ?
C31' C32 H32F 106.2 . . ?
H32A C32 H32F 111.2 . . ?
H32B C32 H32F 4.4 . . ?
H32C C32 H32F 105.1 . . ?
H32D C32 H32F 109.5 . . ?
H32E C32 H32F 109.5 . . ?
C34 C33 P2 118.1(7) . . ?
C34 C33 H33A 107.8 . . ?
P2 C33 H33A 107.8 . . ?
C34 C33 H33B 107.8 . . ?
P2 C33 H33B 107.8 . . ?
H33A C33 H33B 107.1 . . ?
C33 C34 H34A 109.5 . . ?
C33 C34 H34B 109.5 . . ?
H34A C34 H34B 109.5 . . ?
C33 C34 H34C 109.5 . . ?
H34A C34 H34C 109.5 . . ?
H34B C34 H34C 109.5 . . ?
C36 C35 P2 124.5(15) . . ?
C36 C35 H35A 106.2 . . ?
P2 C35 H35A 106.2 . . ?
C36 C35 H35B 106.2 . . ?
P2 C35 H35B 106.2 . . ?
H35A C35 H35B 106.4 . . ?
C35 C36 H36A 109.5 . . ?
C35 C36 H36B 109.5 . . ?
H36A C36 H36B 109.5 . . ?
C35 C36 H36C 109.5 . . ?
H36A C36 H36C 109.5 . . ?
H36B C36 H36C 109.5 . . ?
C38 C37 P2 121.5(13) . . ?
C38 C37 H37A 107.0 . . ?
P2 C37 H37A 107.0 . . ?
C38 C37 H37B 107.0 . . ?
P2 C37 H37B 107.0 . . ?
H37A C37 H37B 106.7 . . ?
C37' C38 C37 55.7(14) . . ?
C37' C38 H38A 59.8 . . ?
C37 C38 H38A 109.5 . . ?
C37' C38 H38B 102.8 . . ?
C37 C38 H38B 109.5 . . ?
H38A C38 H38B 109.5 . . ?
C37' C38 H38C 147.6 . . ?
C37 C38 H38C 109.5 . . ?
H38A C38 H38C 109.5 . . ?
H38B C38 H38C 109.5 . . ?
C37' C38 H38D 109.5 . . ?
C37 C38 H38D 150.0 . . ?
H38A C38 H38D 49.7 . . ?
H38B C38 H38D 99.0 . . ?
H38C C38 H38D 67.9 . . ?
C37' C38 H38E 109.5 . . ?
C37 C38 H38E 100.4 . . ?
H38A C38 H38E 125.7 . . ?
H38B C38 H38E 16.3 . . ?
H38C C38 H38E 101.2 . . ?
H38D C38 H38E 109.5 . . ?
C37' C38 H38F 109.5 . . ?
C37 C38 H38F 61.1 . . ?
H38A C38 H38F 124.5 . . ?
H38B C38 H38F 125.5 . . ?
H38C C38 H38F 48.4 . . ?
H38D C38 H38F 109.5 . . ?
H38E C38 H38F 109.5 . . ?
C36' C35' P2 95.9(11) . . ?
C36' C35' H35C 112.6 . . ?
P2 C35' H35C 112.6 . . ?
C36' C35' H35D 112.6 . . ?
P2 C35' H35D 112.6 . . ?
H35C C35' H35D 110.1 . . ?
C35' C36' H36D 109.5 . . ?
C35' C36' H36E 109.5 . . ?
H36D C36' H36E 109.5 . . ?
C35' C36' H36F 109.5 . . ?
H36D C36' H36F 109.5 . . ?
H36E C36' H36F 109.5 . . ?
C38 C37' P2 120.1(17) . . ?
C38 C37' H37C 107.3 . . ?
P2 C37' H37C 107.3 . . ?
C38 C37' H37D 107.3 . . ?
P2 C37' H37D 107.3 . . ?
H37C C37' H37D 106.9 . . ?
C40 C39 P3 115.5(11) . . ?
C40 C39 H39A 108.4 . . ?
P3 C39 H39A 108.4 . . ?
C40 C39 H39B 108.4 . . ?
P3 C39 H39B 108.4 . . ?
H39A C39 H39B 107.5 . . ?
C39 C40 H40A 109.5 . . ?
C39 C40 H40B 109.5 . . ?
H40A C40 H40B 109.5 . . ?
C39 C40 H40C 109.5 . . ?
H40A C40 H40C 109.5 . . ?
H40B C40 H40C 109.5 . . ?
C42 C41 P3 111.3(11) . . ?
C42 C41 H41A 109.4 . . ?
P3 C41 H41A 109.4 . . ?
C42 C41 H41B 109.4 . . ?
P3 C41 H41B 109.4 . . ?
H41A C41 H41B 108.0 . . ?
C41 C42 H42A 109.5 . . ?
C41 C42 H42B 109.5 . . ?
H42A C42 H42B 109.5 . . ?
C41 C42 H42C 109.5 . . ?
H42A C42 H42C 109.5 . . ?
H42B C42 H42C 109.5 . . ?
C44 C43 P3 123.9(12) . . ?
C44 C43 H43A 106.3 . . ?
P3 C43 H43A 106.3 . . ?
C44 C43 H43B 106.3 . . ?
P3 C43 H43B 106.3 . . ?
H43A C43 H43B 106.4 . . ?
C43 C44 H44A 109.5 . . ?
C43 C44 H44B 109.5 . . ?
H44A C44 H44B 109.5 . . ?
C43 C44 H44C 109.5 . . ?
H44A C44 H44C 109.5 . . ?
H44B C44 H44C 109.5 . . ?
C46 C45 P4 114.2(8) . . ?
C46 C45 H45A 108.7 . . ?
P4 C45 H45A 108.7 . . ?
C46 C45 H45B 108.7 . . ?
P4 C45 H45B 108.7 . . ?
H45A C45 H45B 107.6 . . ?
C45 C46 H46A 109.5 . . ?
C45 C46 H46B 109.5 . . ?
H46A C46 H46B 109.5 . . ?
C45 C46 H46C 109.5 . . ?
H46A C46 H46C 109.5 . . ?
H46B C46 H46C 109.5 . . ?
C48 C47 P4 115.7(9) . . ?
C48 C47 H47A 108.4 . . ?
P4 C47 H47A 108.4 . . ?
C48 C47 H47B 108.4 . . ?
P4 C47 H47B 108.4 . . ?
H47A C47 H47B 107.4 . . ?
C47 C48 H48A 109.5 . . ?
C47 C48 H48B 109.5 . . ?
H48A C48 H48B 109.5 . . ?
C47 C48 H48C 109.5 . . ?
H48A C48 H48C 109.5 . . ?
H48B C48 H48C 109.5 . . ?
C50 C49 P4 117.0(8) . . ?
C50 C49 H49A 108.0 . . ?
P4 C49 H49A 108.0 . . ?
C50 C49 H49B 108.0 . . ?
P4 C49 H49B 108.0 . . ?
H49A C49 H49B 107.3 . . ?
C49 C50 H50A 109.5 . . ?
C49 C50 H50B 109.5 . . ?
H50A C50 H50B 109.5 . . ?
C49 C50 H50C 109.5 . . ?
H50A C50 H50C 109.5 . . ?
H50B C50 H50C 109.5 . . ?
Cl2 C51 Cl1 120.4(17) . . ?
Cl2 C51 H51A 107.2 . . ?
Cl1 C51 H51A 107.2 . . ?
Cl2 C51 H51B 107.2 . . ?
Cl1 C51 H51B 107.2 . . ?
H51A C51 H51B 106.9 . . ?
Cl3 C52 Cl4 108.5(9) . . ?
Cl3 C52 H52A 110.0 . . ?
Cl4 C52 H52A 110.0 . . ?
Cl3 C52 H52B 110.0 . . ?
Cl4 C52 H52B 110.0 . . ?
H52A C52 H52B 108.4 . . ?

loop_
_geom_bond_atom_site_label_1
_geom_bond_atom_site_label_2
_geom_bond_distance
_geom_bond_site_symmetry_2
_geom_bond_publ_flag
Pt1 C13 2.013(8) . ?
Pt1 O3 2.136(6) . ?
Pt1 P2 2.287(3) . ?
Pt1 P1 2.308(3) . ?
Pt2 C23 2.020(8) . ?
Pt2 O1 2.139(6) 7_666 ?
Pt2 P3 2.295(3) . ?
Pt2 P4 2.305(3) . ?
Fe1 C3 2.029(11) . ?
Fe1 C4 2.029(11) . ?
Fe1 C9 2.031(11) . ?
Fe1 C5 2.035(11) . ?
Fe1 C10 2.035(11) . ?
Fe1 C7 2.057(11) . ?
Fe1 C8 2.059(11) . ?
Fe1 C2 2.060(9) . ?
Fe1 C11 2.064(9) . ?
Fe1 C6 2.073(10) . ?
P1 C31' 1.76(3) . ?
P1 C29' 1.78(3) . ?
P1 C27 1.803(17) . ?
P1 C29 1.854(19) . ?
P1 C31 1.910(16) . ?
P1 C27' 1.93(3) . ?
P2 C37 1.722(14) . ?
P2 C35' 1.752(15) . ?
P2 C33 1.766(10) . ?
P2 C37' 1.913(17) . ?
P2 C35 1.920(15) . ?
P3 C41 1.777(13) . ?
P3 C43 1.827(11) . ?
P3 C39 1.947(13) . ?
P4 C49 1.824(10) . ?
P4 C45 1.830(11) . ?
P4 C47 1.839(11) . ?
O1 C1 1.276(10) . ?
O1 Pt2 2.139(6) 7_666 ?
O2 C1 1.221(11) . ?
O3 C12 1.282(10) . ?
O4 C12 1.224(11) . ?
C1 C2 1.496(12) . ?
C2 C3 1.414(13) . ?
C2 C6 1.434(13) . ?
C3 C4 1.411(15) . ?
C3 H3 0.9500 . ?
C4 C5 1.412(15) . ?
C4 H4 0.9500 . ?
C5 C6 1.420(13) . ?
C5 H5 0.9500 . ?
C6 H6 0.9500 . ?
C7 C8 1.413(14) . ?
C7 C11 1.420(13) . ?
C7 H7 0.9500 . ?
C8 C9 1.413(16) . ?
C8 H8 0.9500 . ?
C9 C10 1.426(14) . ?
C9 H9 0.9500 . ?
C10 C11 1.436(12) . ?
C10 H10 0.9500 . ?
C11 C12 1.494(12) . ?
C13 C14 1.341(12) . ?
C13 C26 1.468(12) . ?
C14 C15 1.418(13) . ?
C14 H14 0.9500 . ?
C15 C16 1.364(13) . ?
C15 H15 0.9500 . ?
C16 C17 1.423(13) . ?
C16 H16 0.9500 . ?
C17 C18 1.372(12) . ?
C17 C26 1.430(11) . ?
C18 C19 1.406(13) . ?
C18 H18 0.9500 . ?
C19 C20 1.413(13) . ?
C19 C24 1.438(11) . ?
C20 C21 1.338(15) . ?
C20 H20 0.9500 . ?
C21 C22 1.435(13) . ?
C21 H21 0.9500 . ?
C22 C23 1.363(12) . ?
C22 H22 0.9500 . ?
C23 C24 1.444(12) . ?
C24 C25 1.405(11) . ?
C25 C26 1.426(12) . ?
C25 H25 0.9500 . ?
C27 C28 1.607(15) . ?
C27 H27A 0.9900 . ?
C27 H27B 0.9900 . ?
C27 H28E 1.3091 . ?
C28 C27' 1.37(3) . ?
C28 H28A 0.9800 . ?
C28 H28B 0.9800 . ?
C28 H28C 0.9800 . ?
C28 H28D 0.9598 . ?
C28 H28E 0.9601 . ?
C28 H28F 0.9600 . ?
C29 C30 1.55(2) . ?
C29 H29A 0.9900 . ?
C29 H29B 0.9900 . ?
C29 H30F 1.5789 . ?
C30 C29' 1.60(3) . ?
C30 H30A 0.9800 . ?
C30 H30B 0.9800 . ?
C30 H30C 0.9800 . ?
C30 H30D 0.9599 . ?
C30 H30E 0.9599 . ?
C30 H30F 0.9600 . ?
C31 C32 1.43(2) . ?
C31 H31A 0.9900 . ?
C31 H31B 0.9900 . ?
C31 H32E 1.1941 . ?
C27' H27C 0.9900 . ?
C27' H27D 0.9900 . ?
C29' H29C 0.9900 . ?
C29' H29D 0.9900 . ?
C31' C32 1.69(4) . ?
C31' H31C 0.9900 . ?
C31' H31D 0.9900 . ?
C32 H32A 0.9800 . ?
C32 H32B 0.9800 . ?
C32 H32C 0.9800 . ?
C32 H32D 0.9599 . ?
C32 H32E 0.9599 . ?
C32 H32F 0.9600 . ?
C33 C34 1.536(13) . ?
C33 H33A 0.9900 . ?
C33 H33B 0.9900 . ?
C34 H34A 0.9800 . ?
C34 H34B 0.9800 . ?
C34 H34C 0.9800 . ?
C35 C36 1.562(18) . ?
C35 H35A 0.9900 . ?
C35 H35B 0.9900 . ?
C36 H36A 0.9800 . ?
C36 H36B 0.9800 . ?
C36 H36C 0.9800 . ?
C37 C38 1.570(17) . ?
C37 H37A 0.9900 . ?
C37 H37B 0.9900 . ?
C38 C37' 1.390(17) . ?
C38 H38A 0.9800 . ?
C38 H38B 0.9800 . ?
C38 H38C 0.9800 . ?
C38 H38D 0.9800 . ?
C38 H38E 0.9800 . ?
C38 H38F 0.9800 . ?
C35' C36' 1.554(17) . ?
C35' H35C 0.9900 . ?
C35' H35D 0.9900 . ?
C36' H36D 0.9800 . ?
C36' H36E 0.9800 . ?
C36' H36F 0.9800 . ?
C37' H37C 0.9900 . ?
C37' H37D 0.9900 . ?
C39 C40 1.510(16) . ?
C39 H39A 0.9900 . ?
C39 H39B 0.9900 . ?
C40 H40A 0.9800 . ?
C40 H40B 0.9800 . ?
C40 H40C 0.9800 . ?
C41 C42 1.479(19) . ?
C41 H41A 0.9900 . ?
C41 H41B 0.9900 . ?
C42 H42A 0.9800 . ?
C42 H42B 0.9800 . ?
C42 H42C 0.9800 . ?
C43 C44 1.33(2) . ?
C43 H43A 0.9900 . ?
C43 H43B 0.9900 . ?
C44 H44A 0.9800 . ?
C44 H44B 0.9800 . ?
C44 H44C 0.9800 . ?
C45 C46 1.487(16) . ?
C45 H45A 0.9900 . ?
C45 H45B 0.9900 . ?
C46 H46A 0.9800 . ?
C46 H46B 0.9800 . ?
C46 H46C 0.9800 . ?
C47 C48 1.477(18) . ?
C47 H47A 0.9900 . ?
C47 H47B 0.9900 . ?
C48 H48A 0.9800 . ?
C48 H48B 0.9800 . ?
C48 H48C 0.9800 . ?
C49 C50 1.522(14) . ?
C49 H49A 0.9900 . ?
C49 H49B 0.9900 . ?
C50 H50A 0.9800 . ?
C50 H50B 0.9800 . ?
C50 H50C 0.9800 . ?
Cl1 C51 1.79(3) . ?
Cl2 C51 1.66(3) . ?
C51 H51A 0.9900 . ?
C51 H51B 0.9900 . ?
Cl3 C52 1.79(2) . ?
Cl4 C52 1.85(2) . ?
Cl5 Cl5' 0.96(3) . ?
C52 H52A 0.9900 . ?
C52 H52B 0.9900 . ?
